data_1511923
loop_
_publ_author_name
'Wang, Sunewang Rixin'
'Radosevich, Alexander T.'

_publ_section_title
;
 Reductive Homocondensation of Benzylidene- and Alkylidenepyruvate Esters
 by a P(NMe2)3-Mediated Tandem Reaction.
;
_journal_issue 8
_journal_name_full 'Organic letters'
_journal_page_first 1926
_journal_page_last 1929
_journal_paper_doi 10.1021/ol400576e
_journal_volume 15
_journal_year 2013
_chemical_formula_moiety 'C33 H30 O7'
_chemical_formula_sum 'C33 H30 O7'
_chemical_formula_weight 538.57
_chemical_name_systematic
; 
 ? 
;
_space_group_IT_number 2
_symmetry_cell_setting triclinic
_symmetry_space_group_name_Hall '-P 1'
_symmetry_space_group_name_H-M 'P -1'
_atom_sites_solution_hydrogens geom
_atom_sites_solution_primary direct
_atom_sites_solution_secondary difmap
_audit_creation_method SHELXL-97
_cell_angle_alpha 103.006(2)
_cell_angle_beta 107.583(2)
_cell_angle_gamma 105.221(2)
_cell_formula_units_Z 2
_cell_length_a 10.6078(10)
_cell_length_b 11.7116(11)
_cell_length_c 13.0714(13)
_cell_measurement_reflns_used 2077
_cell_measurement_temperature 298(2)
_cell_measurement_theta_max 22.458
_cell_measurement_theta_min 2.185
_cell_volume 1409.6(2)
_computing_cell_refinement 'Bruker SMART'
_computing_data_collection 'Bruker SMART'
_computing_data_reduction 'Bruker SAINT'
_computing_molecular_graphics 'Bruker SHELXTL'
_computing_publication_material 'Bruker SHELXTL'
_computing_structure_refinement 'SHELXL-97 (Sheldrick, 1997)'
_computing_structure_solution 'SHELXS-97 (Sheldrick, 1990)'
_diffrn_ambient_temperature 298(2)
_diffrn_measured_fraction_theta_full 0.985
_diffrn_measured_fraction_theta_max 0.985
_diffrn_measurement_device_type 'CCD area detector'
_diffrn_measurement_method 'phi and omega scans'
_diffrn_radiation_monochromator graphite
_diffrn_radiation_source 'fine-focus sealed tube'
_diffrn_radiation_type MoK\a
_diffrn_radiation_wavelength 0.71073
_diffrn_reflns_av_R_equivalents 0.0187
_diffrn_reflns_av_sigmaI/netI 0.0431
_diffrn_reflns_limit_h_max 13
_diffrn_reflns_limit_h_min -14
_diffrn_reflns_limit_k_max 13
_diffrn_reflns_limit_k_min -15
_diffrn_reflns_limit_l_max 17
_diffrn_reflns_limit_l_min -17
_diffrn_reflns_number 10908
_diffrn_reflns_theta_full 28.30
_diffrn_reflns_theta_max 28.30
_diffrn_reflns_theta_min 1.91
_exptl_absorpt_coefficient_mu 0.089
_exptl_absorpt_correction_T_max 0.9921
_exptl_absorpt_correction_T_min 0.9781
_exptl_absorpt_correction_type multi-scan
_exptl_absorpt_process_details SADABS
_exptl_crystal_colour colorless
_exptl_crystal_density_diffrn 1.269
_exptl_crystal_density_method 'not measured'
_exptl_crystal_description block
_exptl_crystal_F_000 568
_exptl_crystal_size_max 0.25
_exptl_crystal_size_mid 0.10
_exptl_crystal_size_min 0.09
_refine_diff_density_max 0.194
_refine_diff_density_min -0.169
_refine_diff_density_rms 0.035
_refine_ls_extinction_method none
_refine_ls_goodness_of_fit_ref 1.031
_refine_ls_hydrogen_treatment noref
_refine_ls_matrix_type full
_refine_ls_number_parameters 364
_refine_ls_number_reflns 6774
_refine_ls_number_restraints 0
_refine_ls_restrained_S_all 1.031
_refine_ls_R_factor_all 0.0906
_refine_ls_R_factor_gt 0.0581
_refine_ls_shift/su_max 0.000
_refine_ls_shift/su_mean 0.000
_refine_ls_structure_factor_coef Fsqd
_refine_ls_weighting_details 'calc w=1/[\s^2^(Fo^2^)+(0.0628P)^2^+0.1075P] where P=(Fo^2^+2Fc^2^)/3'
_refine_ls_weighting_scheme calc
_refine_ls_wR_factor_gt 0.1268
_refine_ls_wR_factor_ref 0.1428
_reflns_number_gt 4557
_reflns_number_total 6899
_reflns_threshold_expression >2sigma(I)
_cod_data_source_file ol400576e_si_002.cif
_cod_data_source_block rxw2s
_cod_depositor_comments
;
The following automatic conversions were performed:

'_symmetry_cell_setting' value 'Triclinic' changed to 'triclinic'
according to /home/saulius/struct/CIF-dictionaries/cif_core.dic
dictionary named 'cif_core.dic' version 2.4.2 from 2011-04-26.

Automatic conversion script
Id: cif_fix_values 1891 2012-01-12 08:04:46Z andrius 
;
_cod_original_sg_symbol_H-M P-1
_cod_database_code 1511923

loop_
_symmetry_equiv_pos_as_xyz
'x, y, z'
'-x, -y, -z'

loop_
_atom_site_label
_atom_site_type_symbol
_atom_site_fract_x
_atom_site_fract_y
_atom_site_fract_z
_atom_site_U_iso_or_equiv
_atom_site_adp_type
_atom_site_occupancy
_atom_site_symmetry_multiplicity
_atom_site_calc_flag
_atom_site_refinement_flags
C1 C 1.09880(18) 0.54870(17) 0.16432(13) 0.0362(4) Uani 1 1 d .
C2 C 1.15429(19) 0.64263(18) 0.13231(14) 0.0414(4) Uani 1 1 d .
H2 H 1.2122 0.6325 0.0925 0.050 Uiso 1 1 calc R
C3 C 1.12961(19) 0.76418(17) 0.15626(15) 0.0402(4) Uani 1 1 d .
H3 H 1.0690 0.7671 0.0843 0.048 Uiso 1 1 calc R
C4 C 1.04943(18) 0.76886(16) 0.23750(14) 0.0360(4) Uani 1 1 d .
H4 H 1.1177 0.7877 0.3144 0.043 Uiso 1 1 calc R
C5 C 0.93722(18) 0.63778(16) 0.20309(14) 0.0340(4) Uani 1 1 d .
H5 H 0.8758 0.6128 0.1228 0.041 Uiso 1 1 calc R
C6 C 0.84635(18) 0.63035(16) 0.27216(13) 0.0341(4) Uani 1 1 d .
C7 C 0.9189(2) 0.63437(18) 0.39132(15) 0.0389(4) Uani 1 1 d .
C8 C 0.8801(3) 0.5604(3) 0.53755(19) 0.0739(8) Uani 1 1 d .
H8A H 0.9813 0.5875 0.5734 0.111 Uiso 1 1 calc R
H8B H 0.8379 0.4817 0.5460 0.111 Uiso 1 1 calc R
H8C H 0.8478 0.6219 0.5726 0.111 Uiso 1 1 calc R
C9 C 0.71525(18) 0.63559(16) 0.23929(14) 0.0350(4) Uani 1 1 d .
C10 C 0.64258(18) 0.64861(17) 0.32122(14) 0.0367(4) Uani 1 1 d .
C11 C 0.5230(2) 0.5542(2) 0.30680(16) 0.0502(5) Uani 1 1 d .
H11 H 0.4847 0.4812 0.2444 0.060 Uiso 1 1 calc R
C12 C 0.4593(2) 0.5674(2) 0.38478(18) 0.0611(6) Uani 1 1 d .
H12 H 0.3795 0.5027 0.3754 0.073 Uiso 1 1 calc R
C13 C 0.5139(2) 0.6758(2) 0.47590(18) 0.0623(6) Uani 1 1 d .
H13 H 0.4710 0.6843 0.5282 0.075 Uiso 1 1 calc R
C14 C 0.6310(2) 0.7712(2) 0.49007(18) 0.0592(6) Uani 1 1 d .
H14 H 0.6674 0.8449 0.5516 0.071 Uiso 1 1 calc R
C15 C 0.6954(2) 0.75801(19) 0.41251(16) 0.0476(5) Uani 1 1 d .
H15 H 0.7748 0.8233 0.4220 0.057 Uiso 1 1 calc R
C16 C 0.64203(18) 0.64143(17) 0.12711(14) 0.0376(4) Uani 1 1 d .
H16 H 0.6784 0.6220 0.0717 0.045 Uiso 1 1 calc R
C17 C 0.5283(2) 0.67218(19) 0.09877(15) 0.0454(5) Uani 1 1 d .
H17 H 0.4847 0.6847 0.1501 0.054 Uiso 1 1 calc R
C18 C 0.4696(2) 0.68701(19) -0.01221(16) 0.0445(4) Uani 1 1 d .
C19 C 0.2807(3) 0.7246(3) -0.1326(2) 0.0847(9) Uani 1 1 d .
H19A H 0.3336 0.8081 -0.1258 0.127 Uiso 1 1 calc R
H19B H 0.1848 0.7174 -0.1440 0.127 Uiso 1 1 calc R
H19C H 0.2817 0.6656 -0.1963 0.127 Uiso 1 1 calc R
C20 C 0.98428(18) 0.86894(16) 0.24052(14) 0.0370(4) Uani 1 1 d .
C21 C 1.0128(2) 0.95591(19) 0.34323(17) 0.0497(5) Uani 1 1 d .
H21 H 1.0769 0.9554 0.4097 0.060 Uiso 1 1 calc R
C22 C 0.9477(3) 1.0435(2) 0.3488(2) 0.0665(6) Uani 1 1 d .
H22 H 0.9679 1.1011 0.4188 0.080 Uiso 1 1 calc R
C23 C 0.8537(3) 1.0460(2) 0.2519(2) 0.0654(6) Uani 1 1 d .
H23 H 0.8092 1.1045 0.2559 0.078 Uiso 1 1 calc R
C24 C 0.8254(2) 0.9619(2) 0.1489(2) 0.0580(6) Uani 1 1 d .
H24 H 0.7621 0.9639 0.0827 0.070 Uiso 1 1 calc R
C25 C 0.8904(2) 0.87422(18) 0.14296(16) 0.0459(5) Uani 1 1 d .
H25 H 0.8710 0.8179 0.0726 0.055 Uiso 1 1 calc R
C26 C 1.2656(2) 0.87662(18) 0.20406(17) 0.0461(5) Uani 1 1 d .
C27 C 1.3821(2) 0.8851(2) 0.2924(2) 0.0626(6) Uani 1 1 d .
H27 H 1.3777 0.8200 0.3226 0.075 Uiso 1 1 calc R
C28 C 1.5058(3) 0.9887(3) 0.3372(2) 0.0796(7) Uani 1 1 d .
H28 H 1.5833 0.9930 0.3972 0.095 Uiso 1 1 calc R
C29 C 1.5143(3) 1.0852(2) 0.2933(3) 0.0811(8) Uani 1 1 d .
H29 H 1.5976 1.1545 0.3229 0.097 Uiso 1 1 calc R
C30 C 1.3995(3) 1.0786(2) 0.2056(3) 0.0827(8) Uani 1 1 d .
H30 H 1.4046 1.1440 0.1759 0.099 Uiso 1 1 calc R
C31 C 1.2754(3) 0.9750(2) 0.1609(2) 0.0656(6) Uani 1 1 d .
H31 H 1.1980 0.9714 0.1012 0.079 Uiso 1 1 calc R
C32 C 1.13626(18) 0.43415(17) 0.14415(14) 0.0383(4) Uani 1 1 d .
C33 C 1.1359(3) 0.2508(2) 0.1894(2) 0.0689(7) Uani 1 1 d .
H33A H 1.0798 0.1909 0.1147 0.103 Uiso 1 1 calc R
H33B H 1.1205 0.2139 0.2452 0.103 Uiso 1 1 calc R
H33C H 1.2342 0.2748 0.2008 0.103 Uiso 1 1 calc R
O1 O 1.00511(13) 0.54687(11) 0.21730(10) 0.0406(3) Uani 1 1 d .
O2 O 1.09553(15) 0.36063(12) 0.20091(11) 0.0516(4) Uani 1 1 d .
O3 O 1.19837(15) 0.41154(13) 0.08329(11) 0.0545(4) Uani 1 1 d .
O4 O 0.84006(14) 0.54548(13) 0.41782(11) 0.0515(4) Uani 1 1 d .
O5 O 1.03356(15) 0.70907(14) 0.45548(11) 0.0529(4) Uani 1 1 d .
O6 O 0.34336(16) 0.69891(17) -0.03055(14) 0.0725(5) Uani 1 1 d .
O7 O 0.52560(16) 0.69104(15) -0.07853(12) 0.0613(4) Uani 1 1 d .

loop_
_atom_site_aniso_label
_atom_site_aniso_U_11
_atom_site_aniso_U_22
_atom_site_aniso_U_33
_atom_site_aniso_U_23
_atom_site_aniso_U_13
_atom_site_aniso_U_12
C1 0.0344(9) 0.0474(11) 0.0339(9) 0.0135(8) 0.0187(7) 0.0194(8)
C2 0.0405(10) 0.0537(12) 0.0418(10) 0.0167(8) 0.0264(8) 0.0221(9)
C3 0.0426(11) 0.0499(11) 0.0443(10) 0.0241(9) 0.0265(8) 0.0230(9)
C4 0.0369(10) 0.0451(10) 0.0366(9) 0.0182(8) 0.0201(8) 0.0197(8)
C5 0.0371(9) 0.0435(10) 0.0360(9) 0.0199(7) 0.0211(7) 0.0230(8)
C6 0.0387(10) 0.0394(10) 0.0364(9) 0.0183(7) 0.0208(8) 0.0206(8)
C7 0.0458(11) 0.0503(11) 0.0415(10) 0.0219(9) 0.0278(9) 0.0311(10)
C8 0.0985(19) 0.119(2) 0.0645(14) 0.0647(15) 0.0577(14) 0.0718(17)
C9 0.0387(10) 0.0382(10) 0.0381(9) 0.0167(7) 0.0215(8) 0.0181(8)
C10 0.0371(10) 0.0503(11) 0.0367(9) 0.0217(8) 0.0199(8) 0.0243(9)
C11 0.0447(11) 0.0615(13) 0.0441(10) 0.0143(9) 0.0241(9) 0.0127(10)
C12 0.0488(13) 0.0811(16) 0.0592(13) 0.0251(12) 0.0352(11) 0.0137(12)
C13 0.0629(15) 0.0899(18) 0.0537(12) 0.0264(12) 0.0412(11) 0.0336(13)
C14 0.0662(15) 0.0671(15) 0.0531(12) 0.0124(11) 0.0358(11) 0.0290(12)
C15 0.0466(11) 0.0526(12) 0.0537(11) 0.0184(10) 0.0288(9) 0.0214(10)
C16 0.0379(10) 0.0465(11) 0.0377(9) 0.0185(8) 0.0209(8) 0.0181(8)
C17 0.0427(11) 0.0649(13) 0.0449(10) 0.0275(9) 0.0243(9) 0.0277(10)
C18 0.0410(11) 0.0549(12) 0.0491(11) 0.0268(9) 0.0217(9) 0.0217(9)
C19 0.0572(15) 0.129(2) 0.0981(19) 0.0835(19) 0.0272(14) 0.0436(16)
C20 0.0397(10) 0.0402(10) 0.0427(9) 0.0190(8) 0.0245(8) 0.0176(8)
C21 0.0596(13) 0.0491(12) 0.0471(11) 0.0179(9) 0.0236(10) 0.0243(10)
C22 0.0975(19) 0.0530(14) 0.0669(14) 0.0183(11) 0.0465(14) 0.0384(14)
C23 0.0809(17) 0.0568(14) 0.0915(18) 0.0377(13) 0.0498(15) 0.0451(13)
C24 0.0593(14) 0.0601(14) 0.0699(14) 0.0356(12) 0.0254(11) 0.0323(12)
C25 0.0495(12) 0.0471(11) 0.0486(11) 0.0203(9) 0.0213(9) 0.0224(10)
C26 0.0480(12) 0.0487(12) 0.0613(12) 0.0257(10) 0.0368(10) 0.0229(9)
C27 0.0516(13) 0.0564(14) 0.0808(16) 0.0300(12) 0.0245(12) 0.0158(11)
C28 0.0523(15) 0.0724(18) 0.103(2) 0.0239(15) 0.0265(14) 0.0138(13)
C29 0.0639(17) 0.0567(16) 0.131(2) 0.0246(16) 0.0615(18) 0.0123(13)
C30 0.093(2) 0.0630(17) 0.131(2) 0.0525(17) 0.078(2) 0.0296(16)
C31 0.0716(16) 0.0662(15) 0.0902(17) 0.0477(13) 0.0515(14) 0.0303(13)
C32 0.0347(10) 0.0467(11) 0.0349(9) 0.0105(8) 0.0140(8) 0.0183(8)
C33 0.0935(19) 0.0554(14) 0.0849(16) 0.0335(12) 0.0462(15) 0.0456(14)
O1 0.0459(7) 0.0488(7) 0.0508(7) 0.0263(6) 0.0325(6) 0.0290(6)
O2 0.0654(9) 0.0518(8) 0.0628(8) 0.0280(7) 0.0399(7) 0.0342(7)
O3 0.0638(9) 0.0659(9) 0.0557(8) 0.0209(7) 0.0381(7) 0.0387(8)
O4 0.0560(9) 0.0736(10) 0.0550(8) 0.0430(7) 0.0343(7) 0.0356(8)
O5 0.0534(9) 0.0637(9) 0.0404(7) 0.0178(7) 0.0142(7) 0.0230(8)
O6 0.0518(9) 0.1278(15) 0.0818(10) 0.0739(11) 0.0369(8) 0.0531(10)
O7 0.0643(10) 0.0927(12) 0.0536(8) 0.0404(8) 0.0340(8) 0.0424(9)

loop_
_atom_type_symbol
_atom_type_description
_atom_type_scat_dispersion_real
_atom_type_scat_dispersion_imag
_atom_type_scat_source
C C 0.0033 0.0016 'International Tables Vol C Tables 4.2.6.8 and 6.1.1.4'
H H 0.0000 0.0000 'International Tables Vol C Tables 4.2.6.8 and 6.1.1.4'
O O 0.0106 0.0060 'International Tables Vol C Tables 4.2.6.8 and 6.1.1.4'

loop_
_geom_angle_atom_site_label_1
_geom_angle_atom_site_label_2
_geom_angle_atom_site_label_3
_geom_angle
C2 C1 O1 124.64(16)
C2 C1 C32 120.68(15)
O1 C1 C32 114.68(15)
C1 C2 C3 123.95(15)
C1 C2 H2 118.0
C3 C2 H2 118.0
C2 C3 C26 112.43(14)
C2 C3 C4 109.55(14)
C26 C3 C4 111.05(14)
C2 C3 H3 107.9
C26 C3 H3 107.9
C4 C3 H3 107.9
C20 C4 C5 111.53(14)
C20 C4 C3 113.12(14)
C5 C4 C3 108.63(14)
C20 C4 H4 107.8
C5 C4 H4 107.8
C3 C4 H4 107.8
O1 C5 C6 106.22(12)
O1 C5 C4 110.21(13)
C6 C5 C4 114.28(13)
O1 C5 H5 108.7
C6 C5 H5 108.7
C4 C5 H5 108.7
C9 C6 C7 119.48(15)
C9 C6 C5 124.98(15)
C7 C6 C5 115.03(14)
O5 C7 O4 124.12(16)
O5 C7 C6 124.10(17)
O4 C7 C6 111.78(17)
O4 C8 H8A 109.5
O4 C8 H8B 109.5
H8A C8 H8B 109.5
O4 C8 H8C 109.5
H8A C8 H8C 109.5
H8B C8 H8C 109.5
C6 C9 C16 122.54(15)
C6 C9 C10 120.91(15)
C16 C9 C10 116.29(14)
C11 C10 C15 119.03(16)
C11 C10 C9 121.35(16)
C15 C10 C9 119.62(16)
C10 C11 C12 120.29(19)
C10 C11 H11 119.9
C12 C11 H11 119.9
C13 C12 C11 120.1(2)
C13 C12 H12 119.9
C11 C12 H12 119.9
C14 C13 C12 120.22(19)
C14 C13 H13 119.9
C12 C13 H13 119.9
C13 C14 C15 119.8(2)
C13 C14 H14 120.1
C15 C14 H14 120.1
C10 C15 C14 120.51(19)
C10 C15 H15 119.7
C14 C15 H15 119.7
C17 C16 C9 124.83(16)
C17 C16 H16 117.6
C9 C16 H16 117.6
C16 C17 C18 121.12(17)
C16 C17 H17 119.4
C18 C17 H17 119.4
O7 C18 O6 122.82(17)
O7 C18 C17 125.82(17)
O6 C18 C17 111.34(16)
O6 C19 H19A 109.5
O6 C19 H19B 109.5
H19A C19 H19B 109.5
O6 C19 H19C 109.5
H19A C19 H19C 109.5
H19B C19 H19C 109.5
C21 C20 C25 117.85(16)
C21 C20 C4 120.04(16)
C25 C20 C4 122.05(15)
C22 C21 C20 121.09(19)
C22 C21 H21 119.5
C20 C21 H21 119.5
C23 C22 C21 120.2(2)
C23 C22 H22 119.9
C21 C22 H22 119.9
C22 C23 C24 119.8(2)
C22 C23 H23 120.1
C24 C23 H23 120.1
C23 C24 C25 120.2(2)
C23 C24 H24 119.9
C25 C24 H24 119.9
C24 C25 C20 120.91(18)
C24 C25 H25 119.5
C20 C25 H25 119.5
C27 C26 C31 118.1(2)
C27 C26 C3 121.13(17)
C31 C26 C3 120.78(19)
C26 C27 C28 121.1(2)
C26 C27 H27 119.4
C28 C27 H27 119.4
C29 C28 C27 120.2(3)
C29 C28 H28 119.9
C27 C28 H28 119.9
C30 C29 C28 119.6(3)
C30 C29 H29 120.2
C28 C29 H29 120.2
C29 C30 C31 120.3(2)
C29 C30 H30 119.9
C31 C30 H30 119.9
C26 C31 C30 120.8(2)
C26 C31 H31 119.6
C30 C31 H31 119.6
O3 C32 O2 123.77(17)
O3 C32 C1 123.12(17)
O2 C32 C1 113.10(14)
O2 C33 H33A 109.5
O2 C33 H33B 109.5
H33A C33 H33B 109.5
O2 C33 H33C 109.5
H33A C33 H33C 109.5
H33B C33 H33C 109.5
C1 O1 C5 112.70(12)
C32 O2 C33 115.60(15)
C7 O4 C8 116.52(17)
C18 O6 C19 116.35(17)

loop_
_geom_bond_atom_site_label_1
_geom_bond_atom_site_label_2
_geom_bond_distance
C1 C2 1.322(2)
C1 O1 1.3708(19)
C1 C32 1.487(2)
C2 C3 1.496(2)
C2 H2 0.9300
C3 C26 1.514(3)
C3 C4 1.549(2)
C3 H3 0.9800
C4 C20 1.508(2)
C4 C5 1.543(2)
C4 H4 0.9800
C5 O1 1.4483(19)
C5 C6 1.506(2)
C5 H5 0.9800
C6 C9 1.348(2)
C6 C7 1.498(2)
C7 O5 1.201(2)
C7 O4 1.335(2)
C8 O4 1.448(2)
C8 H8A 0.9600
C8 H8B 0.9600
C8 H8C 0.9600
C9 C16 1.464(2)
C9 C10 1.500(2)
C10 C11 1.376(3)
C10 C15 1.382(3)
C11 C12 1.385(3)
C11 H11 0.9300
C12 C13 1.372(3)
C12 H12 0.9300
C13 C14 1.365(3)
C13 H13 0.9300
C14 C15 1.386(3)
C14 H14 0.9300
C15 H15 0.9300
C16 C17 1.319(2)
C16 H16 0.9300
C17 C18 1.465(2)
C17 H17 0.9300
C18 O7 1.192(2)
C18 O6 1.337(2)
C19 O6 1.437(2)
C19 H19A 0.9600
C19 H19B 0.9600
C19 H19C 0.9600
C20 C21 1.382(2)
C20 C25 1.386(2)
C21 C22 1.380(3)
C21 H21 0.9300
C22 C23 1.367(3)
C22 H22 0.9300
C23 C24 1.370(3)
C23 H23 0.9300
C24 C25 1.380(3)
C24 H24 0.9300
C25 H25 0.9300
C26 C27 1.376(3)
C26 C31 1.386(3)
C27 C28 1.385(3)
C27 H27 0.9300
C28 C29 1.372(4)
C28 H28 0.9300
C29 C30 1.368(4)
C29 H29 0.9300
C30 C31 1.387(4)
C30 H30 0.9300
C31 H31 0.9300
C32 O3 1.2044(19)
C32 O2 1.328(2)
C33 O2 1.450(2)
C33 H33A 0.9600
C33 H33B 0.9600
C33 H33C 0.9600

loop_
_geom_torsion_atom_site_label_1
_geom_torsion_atom_site_label_2
_geom_torsion_atom_site_label_3
_geom_torsion_atom_site_label_4
_geom_torsion
O1 C1 C2 C3 4.1(3)
C32 C1 C2 C3 -175.80(16)
C1 C2 C3 C26 132.15(19)
C1 C2 C3 C4 8.2(2)
C2 C3 C4 C20 -163.82(15)
C26 C3 C4 C20 71.40(19)
C2 C3 C4 C5 -39.41(18)
C26 C3 C4 C5 -164.20(14)
C20 C4 C5 O1 -171.50(12)
C3 C4 C5 O1 63.16(16)
C20 C4 C5 C6 -52.00(18)
C3 C4 C5 C6 -177.33(13)
O1 C5 C6 C9 -139.50(17)
C4 C5 C6 C9 98.8(2)
O1 C5 C6 C7 48.74(19)
C4 C5 C6 C7 -72.99(18)
C9 C6 C7 O5 -124.9(2)
C5 C6 C7 O5 47.3(2)
C9 C6 C7 O4 54.6(2)
C5 C6 C7 O4 -133.18(15)
C7 C6 C9 C16 175.39(16)
C5 C6 C9 C16 4.0(3)
C7 C6 C9 C10 1.5(3)
C5 C6 C9 C10 -169.88(16)
C6 C9 C10 C11 -113.9(2)
C16 C9 C10 C11 71.9(2)
C6 C9 C10 C15 66.9(2)
C16 C9 C10 C15 -107.36(19)
C15 C10 C11 C12 -2.0(3)
C9 C10 C11 C12 178.74(18)
C10 C11 C12 C13 1.1(3)
C11 C12 C13 C14 0.1(3)
C12 C13 C14 C15 -0.5(3)
C11 C10 C15 C14 1.6(3)
C9 C10 C15 C14 -179.09(17)
C13 C14 C15 C10 -0.4(3)
C6 C9 C16 C17 -165.39(19)
C10 C9 C16 C17 8.7(3)
C9 C16 C17 C18 174.24(17)
C16 C17 C18 O7 -11.2(3)
C16 C17 C18 O6 170.35(19)
C5 C4 C20 C21 110.62(19)
C3 C4 C20 C21 -126.57(18)
C5 C4 C20 C25 -66.6(2)
C3 C4 C20 C25 56.2(2)
C25 C20 C21 C22 1.3(3)
C4 C20 C21 C22 -175.99(18)
C20 C21 C22 C23 -0.3(3)
C21 C22 C23 C24 -0.7(4)
C22 C23 C24 C25 0.6(4)
C23 C24 C25 C20 0.5(3)
C21 C20 C25 C24 -1.4(3)
C4 C20 C25 C24 175.86(17)
C2 C3 C26 C27 -48.2(2)
C4 C3 C26 C27 74.9(2)
C2 C3 C26 C31 132.67(19)
C4 C3 C26 C31 -104.2(2)
C31 C26 C27 C28 0.0(3)
C3 C26 C27 C28 -179.1(2)
C26 C27 C28 C29 -0.3(4)
C27 C28 C29 C30 0.5(4)
C28 C29 C30 C31 -0.4(4)
C27 C26 C31 C30 0.1(3)
C3 C26 C31 C30 179.21(19)
C29 C30 C31 C26 0.1(4)
C2 C1 C32 O3 -12.3(3)
O1 C1 C32 O3 167.80(16)
C2 C1 C32 O2 167.06(17)
O1 C1 C32 O2 -12.9(2)
C2 C1 O1 C5 18.7(2)
C32 C1 O1 C5 -161.42(14)
C6 C5 O1 C1 -176.19(13)
C4 C5 O1 C1 -51.90(17)
O3 C32 O2 C33 2.5(3)
C1 C32 O2 C33 -176.80(16)
O5 C7 O4 C8 15.6(2)
C6 C7 O4 C8 -163.89(15)
O7 C18 O6 C19 -3.6(3)
C17 C18 O6 C19 174.9(2)
